data_4086559
loop_
_publ_author_name
'Batke, Sonja'
'Sietzen, Malte'
'Merz, Lukas'
'Wadepohl, Hubert'
'Ballmann, Joachim'

_publ_section_title
;
 Closely Related Benzylene-Linked Diamidophosphine Scaffolds and Their
 Zirconium and Hafnium Complexes: How Small Changes of the Ligand Result
 in Different Complex Stabilities and Reactivities
;
_journal_issue 13
_journal_name_full Organometallics
_journal_page_first 2294
_journal_paper_doi 10.1021/acs.organomet.6b00384
_journal_volume 35
_journal_year 2016
_chemical_formula_moiety 'C36 H35 I2 N2 P Zr'
_chemical_formula_sum 'C36 H35 I2 N2 P Zr'
_chemical_formula_weight 871.65
_chemical_properties_physical moisture-sensitive
_space_group_crystal_system monoclinic
_space_group_IT_number 15
_space_group_name_Hall '-C 2yc'
_space_group_name_H-M_alt 'C 1 2/c 1'
_symmetry_cell_setting monoclinic
_symmetry_Int_Tables_number 15
_symmetry_space_group_name_Hall '-C 2yc'
_symmetry_space_group_name_H-M 'C 1 2/c 1'
_atom_sites_solution_hydrogens geom
_atom_sites_solution_primary iterative
_atom_sites_solution_secondary difmap
_audit_block_code ba_sb39
_audit_creation_date 2015-12-02
_audit_creation_method
;
Olex2 1.2
(compiled 2015.09.30 svn.r3233 for OlexSys, GUI svn.r5103)
;
_audit_update_record '02.12.2015 14:57:51 CET UTC+01:00  encif 1.36'
_cell_angle_alpha 90
_cell_angle_beta 90.962(7)
_cell_angle_gamma 90
_cell_formula_units_Z 8
_cell_length_a 21.784(11)
_cell_length_b 11.603(5)
_cell_length_c 27.779(13)
_cell_measurement_reflns_used 7642
_cell_measurement_temperature 100(2)
_cell_measurement_theta_max 31.35
_cell_measurement_theta_min 2.36
_cell_volume 7020(6)
_computing_cell_refinement
;
SAINT (see _computing_data_reduction). Includes estimated systematic errors
 of the unit cell constants from Monte Carlo simulations.
;
_computing_data_collection 'SMART-5.631 (Bruker AXS, 2003)'
_computing_data_reduction 'SAINT V8.34A (Bruker AXS, 1997-2013),SADABS-2014_5 (Sheldrick and Bruker AXS, 1997-2014)'
_computing_molecular_graphics 'Olex2 (Dolomanov et al., 2009)'
_computing_publication_material 'encif (Wadepohl, 2009-15); encifer 1.5 (CCDC, 2014)'
_computing_structure_refinement 'ShelXL (Sheldrick, 2015)'
_computing_structure_solution 'SUPERFLIP (Palatinus, 2007-2009)'
_diffrn_ambient_environment 'perfluoro polyether oil / N~2~'
_diffrn_ambient_temperature 100(1)
_diffrn_detector 'CCD plate'
_diffrn_detector_area_resol_mean 8.19
_diffrn_detector_type CCD-PXL-KAF2
_diffrn_measured_fraction_theta_full 1.000
_diffrn_measured_fraction_theta_max 1.000
_diffrn_measurement_device 'three-circle diffractometer'
_diffrn_measurement_device_type 'Bruker AXS Smart 1000'
_diffrn_measurement_method '\f- and \w-scans'
_diffrn_measurement_specimen_support 'polyimid foil'
_diffrn_radiation_monochromator graphite
_diffrn_radiation_probe x-ray
_diffrn_radiation_type MoK\a
_diffrn_radiation_wavelength 0.71073
_diffrn_reflns_av_R_equivalents 0.0482
_diffrn_reflns_av_unetI/netI 0.0283
_diffrn_reflns_Laue_measured_fraction_full 1.000
_diffrn_reflns_Laue_measured_fraction_max 1.000
_diffrn_reflns_limit_h_max 31
_diffrn_reflns_limit_h_min -31
_diffrn_reflns_limit_k_max 16
_diffrn_reflns_limit_k_min -16
_diffrn_reflns_limit_l_max 39
_diffrn_reflns_limit_l_min -39
_diffrn_reflns_number 84962
_diffrn_reflns_point_group_measured_fraction_full 1.000
_diffrn_reflns_point_group_measured_fraction_max 1.000
_diffrn_reflns_theta_full 25.242
_diffrn_reflns_theta_max 30.508
_diffrn_reflns_theta_min 1.989
_diffrn_source 'sealed X-Ray tube (Mo)'
_diffrn_source_type 'fine focus tube'
_diffrn_standards_number 0
_exptl_absorpt_coefficient_mu 2.144
_exptl_absorpt_correction_T_max 0.5655
_exptl_absorpt_correction_T_min 0.5169
_exptl_absorpt_correction_type multi-scan
_exptl_absorpt_process_details
;
multi-scan from symmetry-related measurements (Blessing 1995)
SADABS (see _computing_data_reduction)
;
_exptl_crystal_colour yellow
_exptl_crystal_density_diffrn 1.649
_exptl_crystal_description irregular
_exptl_crystal_F_000 3408
_exptl_crystal_size_max 0.150
_exptl_crystal_size_mid 0.130
_exptl_crystal_size_min 0.130
_refine_diff_density_max 2.235
_refine_diff_density_min -0.605
_refine_diff_density_rms 0.111
_refine_ls_extinction_method none
_refine_ls_goodness_of_fit_ref 1.050
_refine_ls_hydrogen_treatment constr
_refine_ls_matrix_type full
_refine_ls_number_parameters 383
_refine_ls_number_reflns 10735
_refine_ls_number_restraints 0
_refine_ls_restrained_S_all 1.050
_refine_ls_R_factor_all 0.0417
_refine_ls_R_factor_gt 0.0300
_refine_ls_shift/su_max 0.002
_refine_ls_shift/su_mean 0.000
_refine_ls_structure_factor_coef Fsqd
_refine_ls_weighting_details 'w=1/[\s^2^(Fo^2^)+(0.0247P)^2^+20.8960P] where P=(Fo^2^+2Fc^2^)/3'
_refine_ls_weighting_scheme calc
_refine_ls_wR_factor_gt 0.0624
_refine_ls_wR_factor_ref 0.0671
_reflns_Friedel_coverage 0.000
_reflns_number_gt 8947
_reflns_number_total 10735
_reflns_threshold_expression 'I > 2\s(I)'
_cod_data_source_file om6b00384_si_002.cif
_cod_data_source_block ba_sb39
_cod_depositor_comments 'Adding full bibliography for 4086549--4086572.cif.'
_cod_original_sg_symbol_H-M 'C 2/c'
_cod_database_code 4086559
_audit_block_refno 2589
_audit_block_usercomment sb-ms02
_shelx_space_group_comment
;
The symmetry employed for this shelxl refinement is uniquely defined
by the following loop, which should always be used as a source of
symmetry information in preference to the above space-group names.
They are only intended as comments.
;
_shelx_estimated_absorpt_t_max 0.768
_shelx_estimated_absorpt_t_min 0.739
_shelxl_version_number 2014/7
_olex2_refinement_description
;
1. Fixed Uiso
 At 1.2 times of:
  All C(H) groups, All C(H,H) groups
 At 1.5 times of:
  All C(H,H,H) groups
2.a Secondary CH2 refined with riding coordinates:
 C7(H7A,H7B), C22(H22A,H22B)
2.b Aromatic/amide H refined with riding coordinates:
 C3(H3), C4(H4), C5(H5), C6(H6), C9(H9), C11(H11), C13(H13), C18(H18),
 C19(H19), C20(H20), C21(H21), C24(H24), C26(H26), C28(H28), C32(H32), C33(H33),
  C34(H34), C35(H35), C36(H36)
2.c Idealised Me refined as rotating group:
 C14(H14A,H14B,H14C), C15(H15A,H15B,H15C), C29(H29A,H29B,H29C), C30(H30A,H30B,
 H30C)
;
_olex2_submission_special_instructions 'No special instructions were received'

loop_
_symmetry_equiv_pos_as_xyz
'x, y, z'
'-x, y, -z+1/2'
'x+1/2, y+1/2, z'
'-x+1/2, y+1/2, -z+1/2'
'-x, -y, -z'
'x, -y, z-1/2'
'-x+1/2, -y+1/2, -z'
'x+1/2, -y+1/2, z-1/2'

loop_
_atom_site_label
_atom_site_type_symbol
_atom_site_fract_x
_atom_site_fract_y
_atom_site_fract_z
_atom_site_U_iso_or_equiv
_atom_site_adp_type
_atom_site_occupancy
_atom_site_site_symmetry_order
_atom_site_calc_flag
_atom_site_refinement_flags_posn
I1 I 0.27144(2) 0.44313(2) 0.39670(2) 0.01806(4) Uani 1 1 d .
I2 I 0.44736(2) 0.55258(2) 0.40483(2) 0.02376(4) Uani 1 1 d .
Zr Zr 0.33352(2) 0.65458(2) 0.38184(2) 0.01066(5) Uani 1 1 d .
P P 0.40258(2) 0.84863(5) 0.36270(2) 0.01030(10) Uani 1 1 d .
N1 N 0.29156(8) 0.76541(16) 0.42806(6) 0.0127(4) Uani 1 1 d .
N2 N 0.30647(8) 0.68414(16) 0.31245(7) 0.0123(3) Uani 1 1 d .
C1 C 0.38908(10) 0.96124(19) 0.40721(8) 0.0128(4) Uani 1 1 d .
C2 C 0.36123(10) 0.9330(2) 0.45074(8) 0.0146(4) Uani 1 1 d .
C3 C 0.35536(12) 1.0195(2) 0.48544(9) 0.0213(5) Uani 1 1 d .
H3 H 0.3381 1.0009 0.5157 0.026 Uiso 1 1 calc R
C4 C 0.37404(13) 1.1315(2) 0.47686(10) 0.0256(6) Uani 1 1 d .
H4 H 0.3692 1.1890 0.5009 0.031 Uiso 1 1 calc R
C5 C 0.39994(12) 1.1598(2) 0.43296(10) 0.0231(5) Uani 1 1 d .
H5 H 0.4121 1.2368 0.4265 0.028 Uiso 1 1 calc R
C6 C 0.40771(11) 1.0747(2) 0.39880(9) 0.0172(5) Uani 1 1 d .
H6 H 0.4261 1.0936 0.3690 0.021 Uiso 1 1 calc R
C7 C 0.33769(11) 0.8127(2) 0.46227(8) 0.0149(4) Uani 1 1 d .
H7A H 0.3732 0.7594 0.4636 0.018 Uiso 1 1 calc R
H7B H 0.3196 0.8143 0.4947 0.018 Uiso 1 1 calc R
C8 C 0.23038(10) 0.8044(2) 0.43052(8) 0.0132(4) Uani 1 1 d .
C9 C 0.18399(10) 0.7362(2) 0.40949(8) 0.0147(4) Uani 1 1 d .
H9 H 0.1948 0.6664 0.3938 0.018 Uiso 1 1 calc R
C10 C 0.12263(11) 0.7683(2) 0.41104(8) 0.0167(4) Uani 1 1 d .
C11 C 0.10700(11) 0.8723(2) 0.43284(8) 0.0185(5) Uani 1 1 d .
H11 H 0.0652 0.8952 0.4339 0.022 Uiso 1 1 calc R
C12 C 0.15219(12) 0.9428(2) 0.45298(8) 0.0179(5) Uani 1 1 d .
C13 C 0.21317(11) 0.9075(2) 0.45285(8) 0.0159(4) Uani 1 1 d .
H13 H 0.2436 0.9541 0.4681 0.019 Uiso 1 1 calc R
C14 C 0.07293(12) 0.6900(2) 0.39094(10) 0.0240(5) Uani 1 1 d .
H14A H 0.0915 0.6307 0.3708 0.036 Uiso 1 1 calc GR
H14B H 0.0438 0.7354 0.3715 0.036 Uiso 1 1 calc GR
H14C H 0.0513 0.6532 0.4175 0.036 Uiso 1 1 calc GR
C15 C 0.13536(13) 1.0593(2) 0.47329(10) 0.0248(5) Uani 1 1 d .
H15A H 0.1277 1.1136 0.4468 0.037 Uiso 1 1 calc GR
H15B H 0.1692 1.0879 0.4937 0.037 Uiso 1 1 calc GR
H15C H 0.0982 1.0520 0.4925 0.037 Uiso 1 1 calc GR
C16 C 0.37952(10) 0.91122(19) 0.30469(8) 0.0119(4) Uani 1 1 d .
C17 C 0.32178(10) 0.88516(19) 0.28436(8) 0.0117(4) Uani 1 1 d .
C18 C 0.30426(11) 0.93816(19) 0.24135(8) 0.0143(4) Uani 1 1 d .
H18 H 0.2652 0.9214 0.2273 0.017 Uiso 1 1 calc R
C19 C 0.34309(11) 1.0154(2) 0.21858(8) 0.0169(4) Uani 1 1 d .
H19 H 0.3302 1.0518 0.1895 0.020 Uiso 1 1 calc R
C20 C 0.40047(11) 1.0391(2) 0.23825(9) 0.0180(5) Uani 1 1 d .
H20 H 0.4273 1.0909 0.2225 0.022 Uiso 1 1 calc R
C21 C 0.41872(11) 0.9868(2) 0.28104(8) 0.0152(4) Uani 1 1 d .
H21 H 0.4583 1.0026 0.2944 0.018 Uiso 1 1 calc R
C22 C 0.27892(10) 0.80011(19) 0.30780(8) 0.0123(4) Uani 1 1 d .
H22A H 0.2682 0.8288 0.3402 0.015 Uiso 1 1 calc R
H22B H 0.2405 0.7947 0.2884 0.015 Uiso 1 1 calc R
C23 C 0.31595(10) 0.62374(19) 0.26889(8) 0.0131(4) Uani 1 1 d .
C24 C 0.28312(10) 0.6480(2) 0.22660(8) 0.0142(4) Uani 1 1 d .
H24 H 0.2544 0.7096 0.2261 0.017 Uiso 1 1 calc R
C25 C 0.29173(11) 0.5834(2) 0.18505(8) 0.0167(4) Uani 1 1 d .
C26 C 0.33472(12) 0.4947(2) 0.18568(9) 0.0206(5) Uani 1 1 d .
H26 H 0.3414 0.4514 0.1572 0.025 Uiso 1 1 calc R
C27 C 0.36796(12) 0.4688(2) 0.22735(10) 0.0225(5) Uani 1 1 d .
C28 C 0.35846(11) 0.5331(2) 0.26888(9) 0.0179(5) Uani 1 1 d .
H28 H 0.3810 0.5153 0.2975 0.021 Uiso 1 1 calc R
C29 C 0.25381(13) 0.6086(2) 0.14039(9) 0.0227(5) Uani 1 1 d .
H29A H 0.2286 0.5413 0.1322 0.034 Uiso 1 1 calc GR
H29B H 0.2811 0.6260 0.1136 0.034 Uiso 1 1 calc GR
H29C H 0.2271 0.6750 0.1463 0.034 Uiso 1 1 calc GR
C30 C 0.41412(16) 0.3720(3) 0.22744(13) 0.0415(8) Uani 1 1 d .
H30A H 0.3944 0.3015 0.2153 0.062 Uiso 1 1 calc GR
H30B H 0.4295 0.3591 0.2603 0.062 Uiso 1 1 calc GR
H30C H 0.4484 0.3924 0.2067 0.062 Uiso 1 1 calc GR
C31 C 0.48524(10) 0.83722(19) 0.35888(8) 0.0117(4) Uani 1 1 d .
C32 C 0.52496(10) 0.8806(2) 0.39418(8) 0.0156(4) Uani 1 1 d .
H32 H 0.5093 0.9226 0.4207 0.019 Uiso 1 1 calc R
C33 C 0.58797(11) 0.8622(2) 0.39045(9) 0.0195(5) Uani 1 1 d .
H33 H 0.6152 0.8921 0.4144 0.023 Uiso 1 1 calc R
C34 C 0.61097(11) 0.8011(2) 0.35238(9) 0.0179(5) Uani 1 1 d .
H34 H 0.6540 0.7897 0.3500 0.022 Uiso 1 1 calc R
C35 C 0.57167(10) 0.7561(2) 0.31732(9) 0.0174(4) Uani 1 1 d .
H35 H 0.5876 0.7130 0.2913 0.021 Uiso 1 1 calc R
C36 C 0.50898(10) 0.7743(2) 0.32061(8) 0.0151(4) Uani 1 1 d .
H36 H 0.4820 0.7438 0.2966 0.018 Uiso 1 1 calc R

loop_
_atom_site_aniso_label
_atom_site_aniso_U_11
_atom_site_aniso_U_22
_atom_site_aniso_U_33
_atom_site_aniso_U_23
_atom_site_aniso_U_13
_atom_site_aniso_U_12
I1 0.01686(7) 0.01260(7) 0.02463(8) 0.00271(6) -0.00236(6) -0.00401(5)
I2 0.01330(7) 0.02024(8) 0.03761(10) 0.00927(7) -0.00310(6) 0.00255(6)
Zr 0.00969(9) 0.01010(9) 0.01218(9) 0.00060(7) -0.00012(7) -0.00036(7)
P 0.0093(2) 0.0113(2) 0.0103(2) -0.0005(2) 0.00032(18) -0.0010(2)
N1 0.0132(9) 0.0134(9) 0.0116(8) 0.0007(7) 0.0010(7) -0.0033(7)
N2 0.0123(8) 0.0103(8) 0.0144(9) -0.0008(7) -0.0002(7) -0.0019(7)
C1 0.0101(9) 0.0142(10) 0.0142(10) -0.0023(8) -0.0010(7) -0.0006(8)
C2 0.0130(10) 0.0166(11) 0.0141(10) -0.0023(8) -0.0009(8) -0.0017(8)
C3 0.0228(12) 0.0249(13) 0.0164(11) -0.0079(9) 0.0040(9) -0.0061(10)
C4 0.0286(14) 0.0223(13) 0.0261(13) -0.0134(10) 0.0041(11) -0.0049(11)
C5 0.0254(13) 0.0153(11) 0.0286(13) -0.0066(10) 0.0032(10) -0.0043(10)
C6 0.0173(11) 0.0151(11) 0.0193(11) -0.0015(9) 0.0025(9) -0.0024(9)
C7 0.0156(10) 0.0183(11) 0.0109(10) 0.0009(8) -0.0004(8) -0.0028(8)
C8 0.0140(10) 0.0151(10) 0.0106(9) 0.0036(8) 0.0027(8) -0.0013(8)
C9 0.0161(10) 0.0155(11) 0.0125(10) 0.0001(8) 0.0024(8) -0.0008(8)
C10 0.0143(10) 0.0203(11) 0.0154(10) 0.0038(9) 0.0005(8) -0.0005(9)
C11 0.0163(11) 0.0231(12) 0.0162(11) 0.0029(9) 0.0016(8) 0.0045(9)
C12 0.0238(12) 0.0158(11) 0.0144(10) 0.0027(9) 0.0036(9) 0.0032(9)
C13 0.0192(11) 0.0139(10) 0.0145(10) 0.0000(8) 0.0006(8) -0.0007(9)
C14 0.0165(11) 0.0275(14) 0.0281(13) -0.0023(11) -0.0022(10) -0.0036(10)
C15 0.0285(14) 0.0203(12) 0.0256(13) -0.0036(10) 0.0014(10) 0.0080(11)
C16 0.0123(10) 0.0113(9) 0.0122(9) 0.0003(8) 0.0011(8) 0.0011(8)
C17 0.0140(10) 0.0106(9) 0.0106(9) -0.0033(7) 0.0013(8) 0.0013(8)
C18 0.0153(10) 0.0130(10) 0.0145(10) -0.0015(8) -0.0002(8) 0.0031(8)
C19 0.0211(11) 0.0154(11) 0.0144(10) 0.0038(8) 0.0024(8) 0.0046(9)
C20 0.0213(11) 0.0146(11) 0.0183(11) 0.0029(9) 0.0040(9) -0.0007(9)
C21 0.0142(10) 0.0140(10) 0.0173(11) 0.0008(8) 0.0003(8) -0.0011(8)
C22 0.0113(9) 0.0142(10) 0.0112(9) -0.0017(8) -0.0002(7) 0.0001(8)
C23 0.0124(10) 0.0118(10) 0.0151(10) -0.0006(8) 0.0023(8) -0.0035(8)
C24 0.0152(10) 0.0118(10) 0.0157(10) -0.0015(8) 0.0013(8) -0.0026(8)
C25 0.0210(11) 0.0147(11) 0.0144(10) -0.0019(8) 0.0009(9) -0.0074(9)
C26 0.0246(12) 0.0161(11) 0.0214(12) -0.0070(9) 0.0067(9) -0.0042(10)
C27 0.0208(12) 0.0175(12) 0.0294(13) -0.0047(10) 0.0055(10) 0.0023(9)
C28 0.0174(11) 0.0154(11) 0.0209(11) 0.0000(9) -0.0011(9) 0.0002(9)
C29 0.0291(13) 0.0221(12) 0.0166(11) -0.0043(9) -0.0024(10) -0.0040(10)
C30 0.0430(19) 0.0331(17) 0.0482(19) -0.0140(15) -0.0013(15) 0.0205(15)
C31 0.0102(9) 0.0120(10) 0.0130(9) 0.0002(8) 0.0012(7) -0.0012(8)
C32 0.0142(10) 0.0180(11) 0.0145(10) -0.0026(8) -0.0003(8) -0.0003(8)
C33 0.0125(10) 0.0254(13) 0.0206(11) -0.0024(10) -0.0045(8) -0.0033(9)
C34 0.0107(10) 0.0181(11) 0.0250(12) 0.0026(9) 0.0013(9) 0.0011(8)
C35 0.0145(10) 0.0198(11) 0.0181(11) -0.0011(9) 0.0044(8) 0.0020(9)
C36 0.0125(10) 0.0182(11) 0.0147(10) -0.0033(8) 0.0007(8) -0.0014(8)

loop_
_atom_type_symbol
_atom_type_description
_atom_type_scat_dispersion_real
_atom_type_scat_dispersion_imag
_atom_type_scat_source
C C 0.0033 0.0016 'International Tables Vol C Tables 4.2.6.8 and 6.1.1.4'
H H 0.0000 0.0000 'International Tables Vol C Tables 4.2.6.8 and 6.1.1.4'
I I -0.4742 1.8119 'International Tables Vol C Tables 4.2.6.8 and 6.1.1.4'
N N 0.0061 0.0033 'International Tables Vol C Tables 4.2.6.8 and 6.1.1.4'
P P 0.1023 0.0942 'International Tables Vol C Tables 4.2.6.8 and 6.1.1.4'
Zr Zr -2.9673 0.5597 'International Tables Vol C Tables 4.2.6.8 and 6.1.1.4'

loop_
_geom_angle_atom_site_label_1
_geom_angle_atom_site_label_2
_geom_angle_atom_site_label_3
_geom_angle
I2 Zr I1 91.36(3)
P Zr I1 174.443(15)
P Zr I2 84.59(3)
N1 Zr I1 103.51(6)
N1 Zr I2 121.62(6)
N1 Zr P 81.89(6)
N2 Zr I1 98.77(5)
N2 Zr I2 121.75(5)
N2 Zr P 80.23(5)
N2 Zr N1 111.32(8)
C1 P Zr 110.99(8)
C1 P C16 105.50(11)
C16 P Zr 110.51(8)
C31 P Zr 119.78(8)
C31 P C1 105.29(10)
C31 P C16 103.66(10)
C7 N1 Zr 109.35(14)
C8 N1 Zr 131.69(15)
C8 N1 C7 118.89(18)
C22 N2 Zr 110.29(13)
C23 N2 Zr 132.98(15)
C23 N2 C22 116.14(18)
C2 C1 P 119.62(17)
C6 C1 P 120.66(17)
C6 C1 C2 119.7(2)
C1 C2 C7 123.2(2)
C3 C2 C1 118.2(2)
C3 C2 C7 118.5(2)
C2 C3 H3 119.2
C4 C3 C2 121.6(2)
C4 C3 H3 119.2
C3 C4 H4 120.1
C3 C4 C5 119.8(2)
C5 C4 H4 120.1
C4 C5 H5 120.3
C6 C5 C4 119.3(2)
C6 C5 H5 120.3
C1 C6 H6 119.4
C5 C6 C1 121.3(2)
C5 C6 H6 119.4
N1 C7 C2 115.67(18)
N1 C7 H7A 108.4
N1 C7 H7B 108.4
C2 C7 H7A 108.4
C2 C7 H7B 108.4
H7A C7 H7B 107.4
C9 C8 N1 118.3(2)
C13 C8 N1 123.7(2)
C13 C8 C9 118.0(2)
C8 C9 H9 119.3
C10 C9 C8 121.5(2)
C10 C9 H9 119.3
C9 C10 C11 119.2(2)
C9 C10 C14 120.7(2)
C11 C10 C14 120.1(2)
C10 C11 H11 119.8
C12 C11 C10 120.5(2)
C12 C11 H11 119.8
C11 C12 C13 119.8(2)
C11 C12 C15 120.1(2)
C13 C12 C15 120.1(2)
C8 C13 H13 119.5
C12 C13 C8 121.0(2)
C12 C13 H13 119.5
C10 C14 H14A 109.5
C10 C14 H14B 109.5
C10 C14 H14C 109.5
H14A C14 H14B 109.5
H14A C14 H14C 109.5
H14B C14 H14C 109.5
C12 C15 H15A 109.5
C12 C15 H15B 109.5
C12 C15 H15C 109.5
H15A C15 H15B 109.5
H15A C15 H15C 109.5
H15B C15 H15C 109.5
C17 C16 P 119.99(16)
C21 C16 P 120.18(17)
C21 C16 C17 119.8(2)
C16 C17 C22 121.52(19)
C18 C17 C16 118.8(2)
C18 C17 C22 119.7(2)
C17 C18 H18 119.5
C19 C18 C17 121.0(2)
C19 C18 H18 119.5
C18 C19 H19 120.0
C20 C19 C18 120.0(2)
C20 C19 H19 120.0
C19 C20 H20 120.1
C19 C20 C21 119.7(2)
C21 C20 H20 120.1
C16 C21 H21 119.7
C20 C21 C16 120.6(2)
C20 C21 H21 119.7
N2 C22 C17 112.25(18)
N2 C22 H22A 109.2
N2 C22 H22B 109.2
C17 C22 H22A 109.2
C17 C22 H22B 109.2
H22A C22 H22B 107.9
C24 C23 N2 122.7(2)
C24 C23 C28 118.8(2)
C28 C23 N2 118.5(2)
C23 C24 H24 119.5
C25 C24 C23 121.1(2)
C25 C24 H24 119.5
C24 C25 C29 119.9(2)
C26 C25 C24 119.2(2)
C26 C25 C29 120.9(2)
C25 C26 H26 119.6
C27 C26 C25 120.8(2)
C27 C26 H26 119.6
C26 C27 C28 119.5(2)
C26 C27 C30 120.1(2)
C28 C27 C30 120.4(3)
C23 C28 H28 119.7
C27 C28 C23 120.6(2)
C27 C28 H28 119.7
C25 C29 H29A 109.5
C25 C29 H29B 109.5
C25 C29 H29C 109.5
H29A C29 H29B 109.5
H29A C29 H29C 109.5
H29B C29 H29C 109.5
C27 C30 H30A 109.5
C27 C30 H30B 109.5
C27 C30 H30C 109.5
H30A C30 H30B 109.5
H30A C30 H30C 109.5
H30B C30 H30C 109.5
C32 C31 P 122.66(17)
C32 C31 C36 119.5(2)
C36 C31 P 117.66(17)
C31 C32 H32 120.2
C31 C32 C33 119.5(2)
C33 C32 H32 120.2
C32 C33 H33 119.7
C34 C33 C32 120.5(2)
C34 C33 H33 119.7
C33 C34 H34 119.8
C33 C34 C35 120.4(2)
C35 C34 H34 119.8
C34 C35 H35 120.2
C36 C35 C34 119.5(2)
C36 C35 H35 120.2
C31 C36 H36 119.7
C35 C36 C31 120.5(2)
C35 C36 H36 119.7

loop_
_geom_bond_atom_site_label_1
_geom_bond_atom_site_label_2
_geom_bond_distance
I1 Zr 2.8350(11)
I2 Zr 2.8116(12)
Zr P 2.7646(11)
Zr N1 2.044(2)
Zr N2 2.035(2)
P C1 1.826(2)
P C16 1.830(2)
P C31 1.810(2)
N1 C7 1.477(3)
N1 C8 1.410(3)
N2 C22 1.478(3)
N2 C23 1.417(3)
C1 C2 1.401(3)
C1 C6 1.398(3)
C2 C3 1.399(3)
C2 C7 1.523(3)
C3 H3 0.9500
C3 C4 1.384(4)
C4 H4 0.9500
C4 C5 1.391(4)
C5 H5 0.9500
C5 C6 1.382(3)
C6 H6 0.9500
C7 H7A 0.9900
C7 H7B 0.9900
C8 C9 1.403(3)
C8 C13 1.402(3)
C9 H9 0.9500
C9 C10 1.389(3)
C10 C11 1.395(3)
C10 C14 1.513(3)
C11 H11 0.9500
C11 C12 1.390(4)
C12 C13 1.390(3)
C12 C15 1.513(3)
C13 H13 0.9500
C14 H14A 0.9800
C14 H14B 0.9800
C14 H14C 0.9800
C15 H15A 0.9800
C15 H15B 0.9800
C15 H15C 0.9800
C16 C17 1.403(3)
C16 C21 1.396(3)
C17 C18 1.392(3)
C17 C22 1.513(3)
C18 H18 0.9500
C18 C19 1.391(3)
C19 H19 0.9500
C19 C20 1.383(4)
C20 H20 0.9500
C20 C21 1.387(3)
C21 H21 0.9500
C22 H22A 0.9900
C22 H22B 0.9900
C23 C24 1.394(3)
C23 C28 1.401(3)
C24 H24 0.9500
C24 C25 1.392(3)
C25 C26 1.391(4)
C25 C29 1.507(3)
C26 H26 0.9500
C26 C27 1.388(4)
C27 C28 1.392(3)
C27 C30 1.508(4)
C28 H28 0.9500
C29 H29A 0.9800
C29 H29B 0.9800
C29 H29C 0.9800
C30 H30A 0.9800
C30 H30B 0.9800
C30 H30C 0.9800
C31 C32 1.391(3)
C31 C36 1.396(3)
C32 H32 0.9500
C32 C33 1.395(3)
C33 H33 0.9500
C33 C34 1.375(3)
C34 H34 0.9500
C34 C35 1.388(3)
C35 H35 0.9500
C35 C36 1.387(3)
C36 H36 0.9500

loop_
_geom_torsion_atom_site_label_1
_geom_torsion_atom_site_label_2
_geom_torsion_atom_site_label_3
_geom_torsion_atom_site_label_4
_geom_torsion
Zr P C1 C2 16.4(2)
Zr P C1 C6 -165.25(17)
Zr P C16 C17 20.40(19)
Zr P C16 C21 -160.91(16)
Zr P C31 C32 -107.96(19)
Zr P C31 C36 67.02(19)
Zr N1 C7 C2 99.84(19)
Zr N1 C8 C9 23.1(3)
Zr N1 C8 C13 -156.97(17)
Zr N2 C22 C17 104.36(17)
Zr N2 C23 C24 167.18(17)
Zr N2 C23 C28 -10.4(3)
P C1 C2 C3 175.66(18)
P C1 C2 C7 -3.7(3)
P C1 C6 C5 -177.4(2)
P C16 C17 C18 177.01(16)
P C16 C17 C22 -3.8(3)
P C16 C21 C20 -176.83(18)
P C31 C32 C33 175.85(19)
P C31 C36 C35 -175.86(18)
N1 C8 C9 C10 179.2(2)
N1 C8 C13 C12 178.3(2)
N2 C23 C24 C25 -177.1(2)
N2 C23 C28 C27 178.0(2)
C1 P C16 C17 -99.64(19)
C1 P C16 C21 79.0(2)
C1 P C31 C32 17.8(2)
C1 P C31 C36 -167.24(18)
C1 C2 C3 C4 2.6(4)
C1 C2 C7 N1 -57.4(3)
C2 C1 C6 C5 0.9(4)
C2 C3 C4 C5 -0.6(4)
C3 C2 C7 N1 123.2(2)
C3 C4 C5 C6 -1.2(4)
C4 C5 C6 C1 1.1(4)
C6 C1 C2 C3 -2.7(3)
C6 C1 C2 C7 178.0(2)
C7 N1 C8 C9 -160.29(19)
C7 N1 C8 C13 19.6(3)
C7 C2 C3 C4 -178.0(2)
C8 N1 C7 C2 -77.5(2)
C8 C9 C10 C11 1.8(3)
C8 C9 C10 C14 -176.1(2)
C9 C8 C13 C12 -1.8(3)
C9 C10 C11 C12 -0.3(3)
C10 C11 C12 C13 -2.2(4)
C10 C11 C12 C15 175.5(2)
C11 C12 C13 C8 3.2(3)
C13 C8 C9 C10 -0.8(3)
C14 C10 C11 C12 177.6(2)
C15 C12 C13 C8 -174.5(2)
C16 P C1 C2 136.17(18)
C16 P C1 C6 -45.5(2)
C16 P C31 C32 128.4(2)
C16 P C31 C36 -56.7(2)
C16 C17 C18 C19 0.2(3)
C16 C17 C22 N2 -59.8(3)
C17 C16 C21 C20 1.9(3)
C17 C18 C19 C20 1.1(3)
C18 C17 C22 N2 119.4(2)
C18 C19 C20 C21 -0.9(4)
C19 C20 C21 C16 -0.6(4)
C21 C16 C17 C18 -1.7(3)
C21 C16 C17 C22 177.5(2)
C22 N2 C23 C24 -22.7(3)
C22 N2 C23 C28 159.8(2)
C22 C17 C18 C19 -179.0(2)
C23 N2 C22 C17 -68.0(2)
C23 C24 C25 C26 -1.2(3)
C23 C24 C25 C29 177.6(2)
C24 C23 C28 C27 0.3(3)
C24 C25 C26 C27 1.3(4)
C25 C26 C27 C28 -0.5(4)
C25 C26 C27 C30 179.6(3)
C26 C27 C28 C23 -0.3(4)
C28 C23 C24 C25 0.4(3)
C29 C25 C26 C27 -177.6(2)
C30 C27 C28 C23 179.5(3)
C31 P C1 C2 -114.57(19)
C31 P C1 C6 63.7(2)
C31 P C16 C17 149.94(18)
C31 P C16 C21 -31.4(2)
C31 C32 C33 C34 -0.3(4)
C32 C31 C36 C35 -0.7(3)
C32 C33 C34 C35 -0.6(4)
C33 C34 C35 C36 0.8(4)
C34 C35 C36 C31 -0.2(4)
C36 C31 C32 C33 1.0(3)
